data_7133713
loop_
_publ_author_name
'Jose, Jobsy'
'Yadav, Arun'
'Tripathi, Chandra Bhushan'

_publ_section_title
;
 Photoinduced [4+2] cycloaddition of dienes and quinonemethides.
;
_journal_issue 80
_journal_name_full 'Chemical communications (Cambridge, England)'
_journal_page_first 11315
_journal_page_last 11318
_journal_paper_doi 10.1039/d4cc03778b
_journal_volume 60
_journal_year 2024
_chemical_formula_moiety 'C27 H37 O5 P'
_chemical_formula_sum 'C27 H37 O5 P'
_chemical_formula_weight 472.53
_space_group_crystal_system monoclinic
_space_group_IT_number 14
_space_group_name_Hall '-P 2ybc'
_space_group_name_H-M_alt 'P 1 21/c 1'
_atom_sites_solution_hydrogens geom
_audit_creation_date 2024-05-16
_audit_creation_method
;
Olex2 1.5-alpha
(compiled 2024.02.16 svn.r378c4104 for OlexSys, GUI svn.r6928)
;
_audit_update_record
;
2024-07-08 deposited with the CCDC.	2024-09-12 downloaded from the CCDC.
;
_cell_angle_alpha 90
_cell_angle_beta 101.1660(10)
_cell_angle_gamma 90
_cell_formula_units_Z 4
_cell_length_a 16.3807(2)
_cell_length_b 16.9986(3)
_cell_length_c 9.81420(10)
_cell_measurement_reflns_used 5415
_cell_measurement_temperature 295.15
_cell_measurement_theta_max 155.85
_cell_measurement_theta_min 23.3
_cell_volume 2681.02(6)
_computing_molecular_graphics 'Olex2 1.5-alpha (Dolomanov et al., 2009)'
_computing_publication_material 'Olex2 1.5-alpha (Dolomanov et al., 2009)'
_computing_structure_refinement 'SHELXL 2019/3 (Sheldrick, 2015)'
_computing_structure_solution 'olex2.solve 1.3-alpha (Bourhis et al., 2015)'
_diffrn_ambient_temperature 295.15
_diffrn_detector_area_resol_mean 10.0000
_diffrn_detector_type HyPix
_diffrn_measured_fraction_theta_full 0.999
_diffrn_measured_fraction_theta_max 0.946
_diffrn_measurement_device 'four-circle diffractometer'
_diffrn_measurement_device_type 'XtaLAB Synergy, Dualflex, HyPix'
_diffrn_radiation_type CuK\a
_diffrn_radiation_wavelength 1.54184
_diffrn_reflns_av_R_equivalents 0.0299
_diffrn_reflns_av_unetI/netI 0.0276
_diffrn_reflns_Laue_measured_fraction_full 0.999
_diffrn_reflns_Laue_measured_fraction_max 0.946
_diffrn_reflns_limit_h_max 19
_diffrn_reflns_limit_h_min -20
_diffrn_reflns_limit_k_max 19
_diffrn_reflns_limit_k_min -21
_diffrn_reflns_limit_l_max 11
_diffrn_reflns_limit_l_min -12
_diffrn_reflns_number 19414
_diffrn_reflns_point_group_measured_fraction_full 0.999
_diffrn_reflns_point_group_measured_fraction_max 0.946
_diffrn_reflns_theta_full 67.684
_diffrn_reflns_theta_max 77.924
_diffrn_reflns_theta_min 2.750
_exptl_absorpt_coefficient_mu 1.171
_exptl_absorpt_correction_type none
_exptl_crystal_colour 'clear light colourless'
_exptl_crystal_density_diffrn 1.171
_exptl_crystal_description block
_exptl_crystal_F_000 1016
_exptl_crystal_size_max 0.22
_exptl_crystal_size_mid 0.12
_exptl_crystal_size_min 0.06
_refine_diff_density_max 0.642
_refine_diff_density_min -0.537
_refine_diff_density_rms 0.045
_refine_ls_extinction_coef 0.0015(3)
_refine_ls_extinction_expression Fc^*^=kFc[1+0.001xFc^2^\l^3^/sin(2\q)]^-1/4^
_refine_ls_extinction_method 'SHELXL-2019/2 (Sheldrick 2019)'
_refine_ls_goodness_of_fit_ref 1.074
_refine_ls_hydrogen_treatment constr
_refine_ls_matrix_type full
_refine_ls_number_parameters 308
_refine_ls_number_reflns 5415
_refine_ls_number_restraints 0
_refine_ls_restrained_S_all 1.074
_refine_ls_R_factor_all 0.0654
_refine_ls_R_factor_gt 0.0584
_refine_ls_shift/su_max 0.001
_refine_ls_shift/su_mean 0.000
_refine_ls_structure_factor_coef Fsqd
_refine_ls_weighting_details 'w=1/[\s^2^(Fo^2^)+(0.0830P)^2^+1.1051P] where P=(Fo^2^+2Fc^2^)/3'
_refine_ls_weighting_scheme calc
_refine_ls_wR_factor_gt 0.1654
_refine_ls_wR_factor_ref 0.1721
_reflns_Friedel_coverage 0.000
_reflns_number_gt 4593
_reflns_number_total 5415
_reflns_threshold_expression 'I > 2\s(I)'
_cod_data_source_file d4cc03778b2.cif
_cod_data_source_block xrf28022024a_auto
_cod_depositor_comments 'Adding full bibliography for 7133713--7133714.cif.'
_cod_database_code 7133713
_shelx_shelxl_version_number 2019/3
_shelx_space_group_comment
;
The symmetry employed for this shelxl refinement is uniquely defined
by the following loop, which should always be used as a source of
symmetry information in preference to the above space-group names.
They are only intended as comments.
;
_olex2_refinement_description
;
1. Fixed Uiso
 At 1.2 times of:
  All C(H) groups, All C(H,H) groups
 At 1.5 times of:
  All C(H,H,H) groups, All O(H) groups
2.a Ternary CH refined with riding coordinates:
 C7(H7), C11(H11)
2.b Secondary CH2 refined with riding coordinates:
 C10(H10A,H10B)
2.c Aromatic/amide H refined with riding coordinates:
 C14(H14), C2(H2), C5(H5), C15(H15), C3(H3), C4(H4), C8(H8), C9(H9)
2.d Idealised Me refined as rotating group:
 C24(H24A,H24B,H24C), C21(H21A,H21B,H21C), C27(H27A,H27B,H27C), C19(H19A,H19B,
 H19C), C22(H22A,H22B,H22C), C26(H26A,H26B,H26C), C20(H20A,H20B,H20C), C25(H25A,
 H25B,H25C)
2.e Idealised tetrahedral OH refined as rotating group:
 O1(H1)
;
_olex2_submission_special_instructions 'No special instructions were received'

loop_
_space_group_symop_operation_xyz
'x, y, z'
'-x, y+1/2, -z+1/2'
'-x, -y, -z'
'x, -y-1/2, z-1/2'

loop_
_atom_site_label
_atom_site_type_symbol
_atom_site_fract_x
_atom_site_fract_y
_atom_site_fract_z
_atom_site_U_iso_or_equiv
_atom_site_adp_type
_atom_site_occupancy
_atom_site_site_symmetry_order
_atom_site_calc_flag
_atom_site_refinement_flags_posn
_atom_site_refinement_flags_adp
_atom_site_refinement_flags_occupancy
_atom_site_disorder_assembly
_atom_site_disorder_group
P1 P 0.19823(4) 0.50030(3) 0.41227(5) 0.0566(2) Uani 1 1 d . . . . .
O1 O 0.24906(10) 0.56826(10) 1.04124(15) 0.0607(4) Uani 1 1 d . . . . .
H1 H 0.233360 0.560300 1.114461 0.091 Uiso 1 1 calc R U . . .
O4 O 0.19095(13) 0.52998(12) 0.27093(16) 0.0782(5) Uani 1 1 d . . . . .
O2 O 0.11144(12) 0.47869(12) 0.45064(19) 0.0759(5) Uani 1 1 d . . . . .
C12 C 0.27582(10) 0.54046(11) 0.69246(18) 0.0390(4) Uani 1 1 d . . . . .
C14 C 0.21260(11) 0.48994(10) 0.74087(18) 0.0382(4) Uani 1 1 d . . . . .
H14 H 0.159616 0.510963 0.735037 0.046 Uiso 1 1 calc R U . . .
C13 C 0.22535(13) 0.41766(11) 0.79150(19) 0.0469(4) Uani 1 1 d . . . . .
O3 O 0.24782(16) 0.42241(12) 0.4412(2) 0.0908(7) Uani 1 1 d . . . . .
C6 C 0.21868(11) 0.64732(11) 0.83995(18) 0.0409(4) Uani 1 1 d . . . . .
C7 C 0.29476(11) 0.61420(11) 0.7930(2) 0.0434(4) Uani 1 1 d . . . . .
H7 H 0.332729 0.595980 0.876756 0.052 Uiso 1 1 calc R U . . .
C1 C 0.19751(12) 0.62074(11) 0.96372(19) 0.0439(4) Uani 1 1 d . . . . .
C11 C 0.23972(12) 0.57209(11) 0.54320(19) 0.0444(4) Uani 1 1 d . . . . .
H11 H 0.192718 0.605873 0.552998 0.053 Uiso 1 1 calc R U . . .
C2 C 0.12522(14) 0.64688(13) 1.0027(2) 0.0543(5) Uani 1 1 d . . . . .
H2 H 0.110335 0.627198 1.082910 0.065 Uiso 1 1 calc R U . . .
C5 C 0.16803(14) 0.70389(12) 0.7642(2) 0.0519(5) Uani 1 1 d . . . . .
H5 H 0.182279 0.724083 0.683875 0.062 Uiso 1 1 calc R U . . .
C16 C 0.37496(14) 0.42805(14) 0.7548(2) 0.0577(5) Uani 1 1 d . . . . .
C15 C 0.35693(12) 0.49909(13) 0.7010(2) 0.0508(5) Uani 1 1 d . . . . .
H15 H 0.398257 0.525149 0.665751 0.061 Uiso 1 1 calc R U . . .
C17 C 0.30822(16) 0.38150(13) 0.7989(3) 0.0696(7) Uani 1 1 d . . . . .
O5 O 0.32147(16) 0.31458(13) 0.8412(4) 0.1464(14) Uani 1 1 d . . . . .
C3 C 0.07531(15) 0.70175(15) 0.9237(3) 0.0634(6) Uani 1 1 d . . . . .
H3 H 0.026920 0.719069 0.950480 0.076 Uiso 1 1 calc R U . . .
C4 C 0.09708(16) 0.73090(15) 0.8051(3) 0.0658(6) Uani 1 1 d . . . . .
H4 H 0.064061 0.768754 0.752514 0.079 Uiso 1 1 calc R U . . .
C10 C 0.30178(16) 0.62582(15) 0.4885(2) 0.0633(6) Uani 1 1 d . . . . .
H10A H 0.343579 0.593665 0.457445 0.076 Uiso 1 1 calc R U . . .
H10B H 0.272551 0.655256 0.409176 0.076 Uiso 1 1 calc R U . . .
C8 C 0.34023(15) 0.67713(14) 0.7294(3) 0.0634(6) Uani 1 1 d . . . . .
H8 H 0.368052 0.715512 0.788233 0.076 Uiso 1 1 calc R U . . .
C18 C 0.15682(18) 0.37069(14) 0.8429(3) 0.0685(7) Uani 1 1 d . . . . .
C9 C 0.34350(16) 0.68179(16) 0.5967(3) 0.0712(7) Uani 1 1 d . . . . .
H9 H 0.373928 0.722841 0.568541 0.085 Uiso 1 1 calc R U . . .
C23 C 0.46262(18) 0.3919(2) 0.7726(3) 0.0858(9) Uani 1 1 d . . . . .
C24 C 0.49535(19) 0.3725(2) 0.9248(3) 0.0927(10) Uani 1 1 d . . . . .
H24A H 0.497145 0.419541 0.979361 0.139 Uiso 1 1 calc R U . . .
H24B H 0.550326 0.350777 0.935344 0.139 Uiso 1 1 calc R U . . .
H24C H 0.459206 0.334830 0.955786 0.139 Uiso 1 1 calc R U . . .
C21 C 0.1385(2) 0.29564(16) 0.7562(4) 0.0942(10) Uani 1 1 d . . . . .
H21A H 0.116983 0.309346 0.661121 0.141 Uiso 1 1 calc R U . . .
H21B H 0.098198 0.264581 0.791275 0.141 Uiso 1 1 calc R U . . .
H21C H 0.188883 0.265905 0.761772 0.141 Uiso 1 1 calc R U . . .
C27 C 0.0585(2) 0.4208(2) 0.3736(4) 0.0994(11) Uani 1 1 d . . . . .
H27A H 0.059201 0.426453 0.276511 0.149 Uiso 1 1 calc R U . . .
H27B H 0.002717 0.427694 0.388468 0.149 Uiso 1 1 calc R U . . .
H27C H 0.077969 0.369230 0.404016 0.149 Uiso 1 1 calc R U . . .
C19 C 0.0758(2) 0.41792(19) 0.8247(4) 0.1007(12) Uani 1 1 d . . . . .
H19A H 0.085528 0.466030 0.876546 0.151 Uiso 1 1 calc R U . . .
H19B H 0.034301 0.387554 0.858118 0.151 Uiso 1 1 calc R U . . .
H19C H 0.056719 0.429754 0.728158 0.151 Uiso 1 1 calc R U . . .
C22 C 0.5242(2) 0.4507(3) 0.7292(5) 0.141(2) Uani 1 1 d . . . . .
H22A H 0.508980 0.460588 0.631215 0.212 Uiso 1 1 calc R U . . .
H22B H 0.579412 0.429230 0.750231 0.212 Uiso 1 1 calc R U . . .
H22C H 0.522687 0.499158 0.778994 0.212 Uiso 1 1 calc R U . . .
C26 C 0.3048(2) 0.3930(2) 0.3613(4) 0.1091(13) Uani 1 1 d . . . . .
H26A H 0.287130 0.408622 0.266177 0.164 Uiso 1 1 calc R U . . .
H26B H 0.306588 0.336675 0.367181 0.164 Uiso 1 1 calc R U . . .
H26C H 0.359210 0.413992 0.396702 0.164 Uiso 1 1 calc R U . . .
C20 C 0.1846(3) 0.3519(3) 0.9973(4) 0.1382(19) Uani 1 1 d . . . . .
H20A H 0.233559 0.319553 1.010435 0.207 Uiso 1 1 calc R U . . .
H20B H 0.140930 0.324430 1.029867 0.207 Uiso 1 1 calc R U . . .
H20C H 0.196863 0.399987 1.048532 0.207 Uiso 1 1 calc R U . . .
C25 C 0.4605(3) 0.3177(3) 0.6846(5) 0.185(3) Uani 1 1 d . . . . .
H25A H 0.426501 0.278657 0.717219 0.278 Uiso 1 1 calc R U . . .
H25B H 0.516024 0.297671 0.691923 0.278 Uiso 1 1 calc R U . . .
H25C H 0.437758 0.329925 0.589365 0.278 Uiso 1 1 calc R U . . .

loop_
_atom_site_aniso_label
_atom_site_aniso_U_11
_atom_site_aniso_U_22
_atom_site_aniso_U_33
_atom_site_aniso_U_23
_atom_site_aniso_U_13
_atom_site_aniso_U_12
P1 0.0787(4) 0.0550(4) 0.0360(3) 0.0034(2) 0.0109(2) 0.0062(3)
O1 0.0699(9) 0.0714(10) 0.0426(8) 0.0138(7) 0.0155(7) 0.0207(8)
O4 0.1136(15) 0.0836(12) 0.0380(8) 0.0078(8) 0.0165(8) 0.0084(11)
O2 0.0773(11) 0.0900(12) 0.0593(10) -0.0130(9) 0.0100(8) -0.0214(10)
C12 0.0379(8) 0.0423(9) 0.0389(9) 0.0054(7) 0.0127(7) 0.0018(7)
C14 0.0401(9) 0.0415(9) 0.0346(8) 0.0006(7) 0.0113(7) -0.0011(7)
C13 0.0594(11) 0.0410(10) 0.0385(9) 0.0023(7) 0.0051(8) -0.0056(8)
O3 0.1328(18) 0.0740(12) 0.0644(11) -0.0024(9) 0.0163(11) 0.0391(12)
C6 0.0428(9) 0.0390(9) 0.0412(9) -0.0023(7) 0.0092(7) -0.0025(7)
C7 0.0392(9) 0.0469(10) 0.0451(10) 0.0013(8) 0.0106(7) -0.0042(7)
C1 0.0518(10) 0.0431(9) 0.0367(9) -0.0021(7) 0.0081(7) 0.0021(8)
C11 0.0517(10) 0.0435(10) 0.0407(9) 0.0092(7) 0.0155(8) 0.0037(8)
C2 0.0623(12) 0.0592(12) 0.0453(10) -0.0009(9) 0.0203(9) 0.0066(10)
C5 0.0607(12) 0.0474(11) 0.0499(11) 0.0088(8) 0.0163(9) 0.0057(9)
C16 0.0526(12) 0.0632(13) 0.0545(12) -0.0045(10) 0.0038(9) 0.0209(10)
C15 0.0421(10) 0.0642(13) 0.0499(11) 0.0054(9) 0.0185(8) 0.0104(9)
C17 0.0673(14) 0.0441(12) 0.0874(17) 0.0098(11) -0.0103(12) 0.0052(10)
O5 0.0940(16) 0.0565(12) 0.266(4) 0.0589(18) -0.022(2) 0.0098(11)
C3 0.0598(13) 0.0700(14) 0.0649(14) -0.0001(11) 0.0229(11) 0.0169(11)
C4 0.0686(14) 0.0635(14) 0.0664(14) 0.0131(11) 0.0157(11) 0.0227(11)
C10 0.0767(15) 0.0625(13) 0.0577(13) 0.0170(10) 0.0302(11) -0.0059(11)
C8 0.0576(12) 0.0607(13) 0.0768(15) -0.0053(11) 0.0250(11) -0.0228(10)
C18 0.0916(18) 0.0522(12) 0.0625(14) 0.0076(10) 0.0171(12) -0.0254(12)
C9 0.0737(15) 0.0648(14) 0.0834(17) 0.0092(12) 0.0363(13) -0.0225(12)
C23 0.0673(16) 0.106(2) 0.0787(17) -0.0111(16) 0.0001(13) 0.0487(16)
C24 0.0730(17) 0.101(2) 0.093(2) 0.0078(17) -0.0135(15) 0.0289(16)
C21 0.094(2) 0.0524(14) 0.131(3) -0.0096(16) 0.0099(19) -0.0224(14)
C27 0.093(2) 0.093(2) 0.101(2) -0.0240(19) -0.0093(18) -0.0130(18)
C19 0.093(2) 0.0752(18) 0.155(3) -0.0045(19) 0.078(2) -0.0236(16)
C22 0.0636(18) 0.224(5) 0.148(4) 0.059(4) 0.052(2) 0.068(3)
C26 0.105(2) 0.121(3) 0.098(2) -0.032(2) 0.0101(19) 0.039(2)
C20 0.202(5) 0.135(3) 0.075(2) 0.040(2) 0.021(2) -0.076(3)
C25 0.161(4) 0.205(5) 0.158(4) -0.093(4) -0.047(3) 0.139(4)

loop_
_atom_type_symbol
_atom_type_description
_atom_type_scat_dispersion_real
_atom_type_scat_dispersion_imag
_atom_type_scat_source
C C 0.0181 0.0091 'International Tables Vol C Tables 4.2.6.8 and 6.1.1.4'
H H 0.0000 0.0000 'International Tables Vol C Tables 4.2.6.8 and 6.1.1.4'
O O 0.0492 0.0322 'International Tables Vol C Tables 4.2.6.8 and 6.1.1.4'
P P 0.2955 0.4335 'International Tables Vol C Tables 4.2.6.8 and 6.1.1.4'

loop_
_geom_angle_atom_site_label_1
_geom_angle_atom_site_label_2
_geom_angle_atom_site_label_3
_geom_angle
_geom_angle_site_symmetry_1
_geom_angle_site_symmetry_3
_geom_angle_publ_flag
O4 P1 O2 113.24(12) . . ?
O4 P1 O3 114.40(11) . . ?
O4 P1 C11 113.13(10) . . ?
O2 P1 C11 102.65(9) . . ?
O3 P1 O2 102.76(13) . . ?
O3 P1 C11 109.56(11) . . ?
C1 O1 H1 109.5 . . ?
C27 O2 P1 121.0(2) . . ?
C14 C12 C7 108.69(14) . . ?
C14 C12 C11 109.63(14) . . ?
C11 C12 C7 107.65(14) . . ?
C15 C12 C14 112.12(16) . . ?
C15 C12 C7 105.82(15) . . ?
C15 C12 C11 112.69(15) . . ?
C12 C14 H14 117.1 . . ?
C13 C14 C12 125.71(17) . . ?
C13 C14 H14 117.1 . . ?
C14 C13 C17 118.66(19) . . ?
C14 C13 C18 122.1(2) . . ?
C17 C13 C18 119.27(19) . . ?
C26 O3 P1 125.1(2) . . ?
C1 C6 C7 119.95(16) . . ?
C5 C6 C7 122.34(17) . . ?
C5 C6 C1 117.71(17) . . ?
C12 C7 H7 106.7 . . ?
C6 C7 C12 114.09(14) . . ?
C6 C7 H7 106.7 . . ?
C8 C7 C12 110.84(16) . . ?
C8 C7 C6 111.30(17) . . ?
C8 C7 H7 106.7 . . ?
O1 C1 C6 117.82(17) . . ?
O1 C1 C2 121.89(18) . . ?
C2 C1 C6 120.28(18) . . ?
P1 C11 H11 105.7 . . ?
C12 C11 P1 117.10(13) . . ?
C12 C11 H11 105.7 . . ?
C10 C11 P1 109.61(14) . . ?
C10 C11 C12 112.04(17) . . ?
C10 C11 H11 105.7 . . ?
C1 C2 H2 119.8 . . ?
C3 C2 C1 120.5(2) . . ?
C3 C2 H2 119.8 . . ?
C6 C5 H5 119.2 . . ?
C4 C5 C6 121.64(19) . . ?
C4 C5 H5 119.2 . . ?
C15 C16 C17 118.83(19) . . ?
C15 C16 C23 122.6(2) . . ?
C17 C16 C23 118.6(2) . . ?
C12 C15 H15 117.3 . . ?
C16 C15 C12 125.32(19) . . ?
C16 C15 H15 117.3 . . ?
C13 C17 C16 119.10(18) . . ?
O5 C17 C13 120.4(3) . . ?
O5 C17 C16 120.4(3) . . ?
C2 C3 H3 120.0 . . ?
C4 C3 C2 119.9(2) . . ?
C4 C3 H3 120.0 . . ?
C5 C4 H4 120.1 . . ?
C3 C4 C5 119.9(2) . . ?
C3 C4 H4 120.1 . . ?
C11 C10 H10A 109.2 . . ?
C11 C10 H10B 109.2 . . ?
H10A C10 H10B 107.9 . . ?
C9 C10 C11 111.91(18) . . ?
C9 C10 H10A 109.2 . . ?
C9 C10 H10B 109.2 . . ?
C7 C8 H8 117.6 . . ?
C9 C8 C7 124.8(2) . . ?
C9 C8 H8 117.6 . . ?
C21 C18 C13 109.1(2) . . ?
C21 C18 C19 107.5(3) . . ?
C19 C18 C13 111.1(2) . . ?
C20 C18 C13 109.7(2) . . ?
C20 C18 C21 111.4(3) . . ?
C20 C18 C19 108.0(3) . . ?
C10 C9 H9 117.8 . . ?
C8 C9 C10 124.5(2) . . ?
C8 C9 H9 117.8 . . ?
C24 C23 C16 109.9(2) . . ?
C24 C23 C22 106.7(3) . . ?
C24 C23 C25 110.0(3) . . ?
C22 C23 C16 110.8(3) . . ?
C25 C23 C16 110.4(3) . . ?
C25 C23 C22 109.0(4) . . ?
C23 C24 H24A 109.5 . . ?
C23 C24 H24B 109.5 . . ?
C23 C24 H24C 109.5 . . ?
H24A C24 H24B 109.5 . . ?
H24A C24 H24C 109.5 . . ?
H24B C24 H24C 109.5 . . ?
C18 C21 H21A 109.5 . . ?
C18 C21 H21B 109.5 . . ?
C18 C21 H21C 109.5 . . ?
H21A C21 H21B 109.5 . . ?
H21A C21 H21C 109.5 . . ?
H21B C21 H21C 109.5 . . ?
O2 C27 H27A 109.5 . . ?
O2 C27 H27B 109.5 . . ?
O2 C27 H27C 109.5 . . ?
H27A C27 H27B 109.5 . . ?
H27A C27 H27C 109.5 . . ?
H27B C27 H27C 109.5 . . ?
C18 C19 H19A 109.5 . . ?
C18 C19 H19B 109.5 . . ?
C18 C19 H19C 109.5 . . ?
H19A C19 H19B 109.5 . . ?
H19A C19 H19C 109.5 . . ?
H19B C19 H19C 109.5 . . ?
C23 C22 H22A 109.5 . . ?
C23 C22 H22B 109.5 . . ?
C23 C22 H22C 109.5 . . ?
H22A C22 H22B 109.5 . . ?
H22A C22 H22C 109.5 . . ?
H22B C22 H22C 109.5 . . ?
O3 C26 H26A 109.5 . . ?
O3 C26 H26B 109.5 . . ?
O3 C26 H26C 109.5 . . ?
H26A C26 H26B 109.5 . . ?
H26A C26 H26C 109.5 . . ?
H26B C26 H26C 109.5 . . ?
C18 C20 H20A 109.5 . . ?
C18 C20 H20B 109.5 . . ?
C18 C20 H20C 109.5 . . ?
H20A C20 H20B 109.5 . . ?
H20A C20 H20C 109.5 . . ?
H20B C20 H20C 109.5 . . ?
C23 C25 H25A 109.5 . . ?
C23 C25 H25B 109.5 . . ?
C23 C25 H25C 109.5 . . ?
H25A C25 H25B 109.5 . . ?
H25A C25 H25C 109.5 . . ?
H25B C25 H25C 109.5 . . ?

loop_
_geom_bond_atom_site_label_1
_geom_bond_atom_site_label_2
_geom_bond_distance
_geom_bond_site_symmetry_2
_geom_bond_publ_flag
P1 O4 1.4590(17) . ?
P1 O2 1.583(2) . ?
P1 O3 1.5506(19) . ?
P1 C11 1.807(2) . ?
O1 H1 0.8200 . ?
O1 C1 1.356(2) . ?
O2 C27 1.428(3) . ?
C12 C14 1.492(2) . ?
C12 C7 1.588(3) . ?
C12 C11 1.565(2) . ?
C12 C15 1.491(2) . ?
C14 H14 0.9300 . ?
C14 C13 1.327(3) . ?
C13 C17 1.479(3) . ?
C13 C18 1.540(3) . ?
O3 C26 1.421(4) . ?
C6 C7 1.518(2) . ?
C6 C1 1.401(3) . ?
C6 C5 1.388(3) . ?
C7 H7 0.9800 . ?
C7 C8 1.506(3) . ?
C1 C2 1.386(3) . ?
C11 H11 0.9800 . ?
C11 C10 1.539(3) . ?
C2 H2 0.9300 . ?
C2 C3 1.376(3) . ?
C5 H5 0.9300 . ?
C5 C4 1.380(3) . ?
C16 C15 1.328(3) . ?
C16 C17 1.480(4) . ?
C16 C23 1.541(3) . ?
C15 H15 0.9300 . ?
C17 O5 1.216(3) . ?
C3 H3 0.9300 . ?
C3 C4 1.374(3) . ?
C4 H4 0.9300 . ?
C10 H10A 0.9700 . ?
C10 H10B 0.9700 . ?
C10 C9 1.490(4) . ?
C8 H8 0.9300 . ?
C8 C9 1.316(4) . ?
C18 C21 1.531(4) . ?
C18 C19 1.532(5) . ?
C18 C20 1.529(4) . ?
C9 H9 0.9300 . ?
C23 C24 1.523(4) . ?
C23 C22 1.539(6) . ?
C23 C25 1.525(5) . ?
C24 H24A 0.9600 . ?
C24 H24B 0.9600 . ?
C24 H24C 0.9600 . ?
C21 H21A 0.9600 . ?
C21 H21B 0.9600 . ?
C21 H21C 0.9600 . ?
C27 H27A 0.9600 . ?
C27 H27B 0.9600 . ?
C27 H27C 0.9600 . ?
C19 H19A 0.9600 . ?
C19 H19B 0.9600 . ?
C19 H19C 0.9600 . ?
C22 H22A 0.9600 . ?
C22 H22B 0.9600 . ?
C22 H22C 0.9600 . ?
C26 H26A 0.9600 . ?
C26 H26B 0.9600 . ?
C26 H26C 0.9600 . ?
C20 H20A 0.9600 . ?
C20 H20B 0.9600 . ?
C20 H20C 0.9600 . ?
C25 H25A 0.9600 . ?
C25 H25B 0.9600 . ?
C25 H25C 0.9600 . ?

loop_
_geom_torsion_atom_site_label_1
_geom_torsion_atom_site_label_2
_geom_torsion_atom_site_label_3
_geom_torsion_atom_site_label_4
_geom_torsion
_geom_torsion_site_symmetry_1
_geom_torsion_site_symmetry_2
_geom_torsion_site_symmetry_3
_geom_torsion_site_symmetry_4
_geom_torsion_publ_flag
P1 C11 C10 C9 -175.06(18) . . . . ?
O1 C1 C2 C3 178.3(2) . . . . ?
O4 P1 O2 C27 59.6(3) . . . . ?
O4 P1 O3 C26 20.1(3) . . . . ?
O4 P1 C11 C12 -161.48(14) . . . . ?
O4 P1 C11 C10 -32.44(19) . . . . ?
O2 P1 O3 C26 143.2(3) . . . . ?
O2 P1 C11 C12 76.13(16) . . . . ?
O2 P1 C11 C10 -154.84(16) . . . . ?
C12 C14 C13 C17 -1.6(3) . . . . ?
C12 C14 C13 C18 178.25(18) . . . . ?
C12 C7 C8 C9 18.0(3) . . . . ?
C12 C11 C10 C9 -43.3(3) . . . . ?
C14 C12 C7 C6 -38.7(2) . . . . ?
C14 C12 C7 C8 -165.25(17) . . . . ?
C14 C12 C11 P1 -53.05(18) . . . . ?
C14 C12 C11 C10 179.08(16) . . . . ?
C14 C12 C15 C16 -5.0(3) . . . . ?
C14 C13 C17 C16 2.4(3) . . . . ?
C14 C13 C17 O5 -178.0(3) . . . . ?
C14 C13 C18 C21 119.2(3) . . . . ?
C14 C13 C18 C19 0.9(3) . . . . ?
C14 C13 C18 C20 -118.5(3) . . . . ?
O3 P1 O2 C27 -64.3(2) . . . . ?
O3 P1 C11 C12 -32.54(18) . . . . ?
O3 P1 C11 C10 96.50(17) . . . . ?
C6 C7 C8 C9 -110.2(3) . . . . ?
C6 C1 C2 C3 -2.8(3) . . . . ?
C6 C5 C4 C3 0.1(4) . . . . ?
C7 C12 C14 C13 -114.1(2) . . . . ?
C7 C12 C11 P1 -171.13(12) . . . . ?
C7 C12 C11 C10 61.0(2) . . . . ?
C7 C12 C15 C16 113.4(2) . . . . ?
C7 C6 C1 O1 3.1(3) . . . . ?
C7 C6 C1 C2 -175.81(18) . . . . ?
C7 C6 C5 C4 177.1(2) . . . . ?
C7 C8 C9 C10 0.7(4) . . . . ?
C1 C6 C7 C12 92.1(2) . . . . ?
C1 C6 C7 C8 -141.55(19) . . . . ?
C1 C6 C5 C4 -2.8(3) . . . . ?
C1 C2 C3 C4 0.1(4) . . . . ?
C11 P1 O2 C27 -178.0(2) . . . . ?
C11 P1 O3 C26 -108.2(3) . . . . ?
C11 C12 C14 C13 128.52(19) . . . . ?
C11 C12 C7 C6 80.02(18) . . . . ?
C11 C12 C7 C8 -46.6(2) . . . . ?
C11 C12 C15 C16 -129.3(2) . . . . ?
C11 C10 C9 C8 11.8(4) . . . . ?
C2 C3 C4 C5 1.3(4) . . . . ?
C5 C6 C7 C12 -87.8(2) . . . . ?
C5 C6 C7 C8 38.5(3) . . . . ?
C5 C6 C1 O1 -176.93(18) . . . . ?
C5 C6 C1 C2 4.1(3) . . . . ?
C15 C12 C14 C13 2.6(3) . . . . ?
C15 C12 C7 C6 -159.26(16) . . . . ?
C15 C12 C7 C8 74.2(2) . . . . ?
C15 C12 C11 P1 72.57(19) . . . . ?
C15 C12 C11 C10 -55.3(2) . . . . ?
C15 C16 C17 C13 -4.6(3) . . . . ?
C15 C16 C17 O5 175.8(3) . . . . ?
C15 C16 C23 C24 121.4(3) . . . . ?
C15 C16 C23 C22 3.7(4) . . . . ?
C15 C16 C23 C25 -117.2(4) . . . . ?
C17 C13 C18 C21 -61.0(3) . . . . ?
C17 C13 C18 C19 -179.3(2) . . . . ?
C17 C13 C18 C20 61.3(3) . . . . ?
C17 C16 C15 C12 6.1(3) . . . . ?
C17 C16 C23 C24 -59.0(3) . . . . ?
C17 C16 C23 C22 -176.7(3) . . . . ?
C17 C16 C23 C25 62.5(4) . . . . ?
C18 C13 C17 C16 -177.5(2) . . . . ?
C18 C13 C17 O5 2.1(4) . . . . ?
C23 C16 C15 C12 -174.2(2) . . . . ?
C23 C16 C17 C13 175.8(2) . . . . ?
C23 C16 C17 O5 -3.8(4) . . . . ?
